data_8102799
loop_
_publ_author_name
'Shi-Wen Huang'
'Jin-Sheng Cheng'
'Hai-Feng Lu'
'Xian-Hong Yin'
'Hu-Jun Hao'
'Yan-Ci Huang'

_publ_section_title
;
 Crystal structure of 2-(pyridinium-2-yl)quinoline-4-carboxylic acid
 nitrate, C15H11N3O5
;
_journal_issue 3
_journal_name_full 'Zeitschrift f\"ur Kristallographie - New Crystal Structures'
_journal_page_first 555
_journal_volume 225
_journal_year 2010
_chemical_formula_sum 'C15 H11 N3 O5'
_chemical_formula_weight 313.27
_chemical_name_systematic
; 
2-(pyridin-2-yl)quinoline-4-carboxylate nitrate
;
_space_group_IT_number 2
_symmetry_cell_setting triclinic
_symmetry_space_group_name_Hall '-P 1'
_symmetry_space_group_name_H-M 'P -1'
_atom_sites_solution_hydrogens geom
_atom_sites_solution_primary direct
_atom_sites_solution_secondary difmap
_audit_creation_method SHELXL-97
_cell_angle_alpha 102.495(4)
_cell_angle_beta 105.999(4)
_cell_angle_gamma 93.297(3)
_cell_formula_units_Z 2
_cell_length_a 7.352(2)
_cell_length_b 8.537(3)
_cell_length_c 11.213(2)
_cell_measurement_reflns_used 101
_cell_measurement_temperature 296(2)
_cell_measurement_theta_max 17.36
_cell_measurement_theta_min 2.75
_cell_volume 655.3(3)
_computing_cell_refinement 'Bruker SMART'
_computing_data_collection 'Bruker SMART'
_computing_data_reduction 'Bruker SAINT'
_computing_molecular_graphics 'Bruker SHELXTL'
_computing_publication_material 'Bruker SHELXTL'
_computing_structure_refinement 'SHELXL-97 (Sheldrick, 1997)'
_computing_structure_solution 'SHELXS-97 (Sheldrick, 1990)'
_diffrn_ambient_temperature 296(2)
_diffrn_measured_fraction_theta_full 0.991
_diffrn_measured_fraction_theta_max 0.991
_diffrn_measurement_device_type 'CCD area detector'
_diffrn_measurement_method 'phi and omega scans'
_diffrn_radiation_monochromator graphite
_diffrn_radiation_source 'fine-focus sealed tube'
_diffrn_radiation_type MoK\a
_diffrn_radiation_wavelength 0.71073
_diffrn_reflns_av_R_equivalents 0.0403
_diffrn_reflns_av_sigmaI/netI 0.0970
_diffrn_reflns_limit_h_max 8
_diffrn_reflns_limit_h_min -8
_diffrn_reflns_limit_k_max 10
_diffrn_reflns_limit_k_min -9
_diffrn_reflns_limit_l_max 13
_diffrn_reflns_limit_l_min -13
_diffrn_reflns_number 3920
_diffrn_reflns_theta_full 25.00
_diffrn_reflns_theta_max 25.00
_diffrn_reflns_theta_min 1.95
_exptl_absorpt_coefficient_mu 0.122
_exptl_absorpt_correction_T_max 0.9760
_exptl_absorpt_correction_T_min 0.9573
_exptl_absorpt_correction_type multi-scan
_exptl_absorpt_process_details sadabs
_exptl_crystal_colour colourless
_exptl_crystal_density_diffrn 1.588
_exptl_crystal_density_method 'not measured'
_exptl_crystal_description needle-like
_exptl_crystal_F_000 324
_exptl_crystal_size_max 0.36
_exptl_crystal_size_mid 0.20
_exptl_crystal_size_min 0.20
_refine_diff_density_max 0.271
_refine_diff_density_min -0.448
_refine_diff_density_rms 0.129
_refine_ls_extinction_method none
_refine_ls_goodness_of_fit_ref 0.859
_refine_ls_hydrogen_treatment constr
_refine_ls_matrix_type full
_refine_ls_number_parameters 209
_refine_ls_number_reflns 2280
_refine_ls_number_restraints 0
_refine_ls_restrained_S_all 0.859
_refine_ls_R_factor_all 0.0733
_refine_ls_R_factor_gt 0.0493
_refine_ls_shift/su_max 0.000
_refine_ls_shift/su_mean 0.000
_refine_ls_structure_factor_coef Fsqd
_refine_ls_weighting_details 'calc w=1/[\s^2^(Fo^2^)+(0.0924P)^2^+0.0000P] where P=(Fo^2^+2Fc^2^)/3'
_refine_ls_weighting_scheme calc
_refine_ls_wR_factor_gt 0.1264
_refine_ls_wR_factor_ref 0.1634
_reflns_number_gt 1279
_reflns_number_total 2280
_reflns_threshold_expression >2sigma(I)
_cod_data_source_file 1267-3110.cff
_cod_data_source_block 2
_cod_depositor_comments
;
The following automatic conversions were performed:
'_symmetry_cell_setting' value 'Triclinic' changed to 'triclinic'
according to '/home/saulius/struct/CIF-dictionaries/cif_core.dic'
dictionary named 'cif_core.dic' version 2.4.1 from 2010-06-29.

Automatic conversion script
Id: cif_fix_enum 1555 2011-01-17 13:19:09Z saulius 
;
_cod_original_sg_symbol_H-M P-1
_cod_database_code 8102799

loop_
_symmetry_equiv_pos_as_xyz
'x, y, z'
'-x, -y, -z'

loop_
_atom_site_label
_atom_site_type_symbol
_atom_site_fract_x
_atom_site_fract_y
_atom_site_fract_z
_atom_site_U_iso_or_equiv
_atom_site_adp_type
_atom_site_occupancy
_atom_site_symmetry_multiplicity
_atom_site_calc_flag
_atom_site_refinement_flags
_atom_site_disorder_assembly
_atom_site_disorder_group
N1 N 0.2323(4) 0.4521(3) 0.0029(2) 0.0347(7) Uani 1 1 d . . .
O2 O 0.7461(4) 0.6743(3) 0.4242(2) 0.0523(8) Uani 1 1 d . . .
C10 C 0.2955(5) 0.6039(4) 0.0189(3) 0.0312(8) Uani 1 1 d . . .
O1 O 0.6119(4) 0.8860(2) 0.37005(19) 0.0470(7) Uani 1 1 d . . .
H1 H 0.6911 0.9364 0.4365 0.070 Uiso 1 1 calc R . .
C3 C 0.4226(4) 0.4665(4) 0.2223(3) 0.0306(8) Uani 1 1 d . . .
N3 N 0.8648(4) 0.1823(3) 0.6393(2) 0.0420(8) Uani 1 1 d . . .
C8 C 0.2933(5) 0.3822(4) 0.1028(3) 0.0324(8) Uani 1 1 d . . .
N2 N 0.1044(4) 0.5683(3) -0.1998(2) 0.0325(7) Uani 1 1 d . . .
H2 H 0.0740 0.4711 -0.1960 0.039 Uiso 1 1 calc R . .
O4 O 0.7757(4) 0.2696(3) 0.5769(2) 0.0567(8) Uani 1 1 d . . .
C9 C 0.4214(5) 0.6985(4) 0.1336(3) 0.0341(8) Uani 1 1 d . . .
H9 H 0.4603 0.8066 0.1407 0.041 Uiso 1 1 calc R . .
C11 C 0.2249(5) 0.6705(4) -0.0947(3) 0.0327(8) Uani 1 1 d . . .
C2 C 0.4863(4) 0.6307(4) 0.2346(3) 0.0299(8) Uani 1 1 d . . .
O5 O 0.8501(4) 0.0349(3) 0.5935(2) 0.0650(9) Uani 1 1 d . . .
C1 C 0.6282(5) 0.7309(4) 0.3539(3) 0.0357(8) Uani 1 1 d . . .
C12 C 0.2689(5) 0.8254(4) -0.1018(3) 0.0369(9) Uani 1 1 d . . .
H12 H 0.3502 0.8992 -0.0308 0.044 Uiso 1 1 calc R . .
C7 C 0.2193(5) 0.2198(4) 0.0842(3) 0.0377(8) Uani 1 1 d . . .
H7 H 0.1351 0.1649 0.0057 0.045 Uiso 1 1 calc R . .
O3 O 0.9722(4) 0.2383(3) 0.7504(2) 0.0578(8) Uani 1 1 d . . .
C6 C 0.2709(5) 0.1435(4) 0.1804(3) 0.0398(9) Uani 1 1 d . . .
H6 H 0.2214 0.0365 0.1680 0.048 Uiso 1 1 calc R . .
C15 C 0.0307(5) 0.6106(4) -0.3088(3) 0.0371(9) Uani 1 1 d . . .
H15 H -0.0502 0.5352 -0.3788 0.045 Uiso 1 1 calc R . .
C4 C 0.4724(5) 0.3816(4) 0.3195(3) 0.0368(8) Uani 1 1 d . . .
H4 H 0.5568 0.4335 0.3988 0.044 Uiso 1 1 calc R . .
C5 C 0.3989(5) 0.2259(4) 0.2987(3) 0.0424(9) Uani 1 1 d . . .
H5A H 0.4337 0.1724 0.3639 0.051 Uiso 1 1 calc R . .
C14 C 0.0732(5) 0.7634(4) -0.3183(3) 0.0410(9) Uani 1 1 d . . .
H14 H 0.0218 0.7936 -0.3944 0.049 Uiso 1 1 calc R . .
C13 C 0.1937(5) 0.8731(4) -0.2133(3) 0.0418(9) Uani 1 1 d . . .
H13 H 0.2240 0.9786 -0.2176 0.050 Uiso 1 1 calc R . .

loop_
_atom_site_aniso_label
_atom_site_aniso_U_11
_atom_site_aniso_U_22
_atom_site_aniso_U_33
_atom_site_aniso_U_23
_atom_site_aniso_U_13
_atom_site_aniso_U_12
N1 0.0395(18) 0.0352(17) 0.0255(13) 0.0067(11) 0.0034(12) 0.0078(13)
O2 0.0545(18) 0.0465(15) 0.0383(13) 0.0079(11) -0.0132(12) 0.0071(12)
C10 0.036(2) 0.0332(19) 0.0228(15) 0.0064(13) 0.0047(14) 0.0084(15)
O1 0.0596(19) 0.0323(14) 0.0335(12) 0.0032(10) -0.0070(12) 0.0029(12)
C3 0.031(2) 0.0369(19) 0.0242(15) 0.0074(13) 0.0067(14) 0.0102(15)
N3 0.050(2) 0.0361(17) 0.0339(15) 0.0068(13) 0.0053(14) 0.0010(15)
C8 0.036(2) 0.0340(18) 0.0262(16) 0.0071(13) 0.0073(15) 0.0090(15)
N2 0.0379(18) 0.0300(14) 0.0248(13) 0.0059(11) 0.0019(12) 0.0055(13)
O4 0.072(2) 0.0473(16) 0.0461(14) 0.0191(12) 0.0032(13) 0.0119(14)
C9 0.033(2) 0.0347(18) 0.0297(16) 0.0068(14) 0.0029(15) 0.0041(15)
C11 0.036(2) 0.0349(19) 0.0219(15) 0.0039(13) 0.0021(14) 0.0079(15)
C2 0.0266(19) 0.0372(19) 0.0250(15) 0.0064(13) 0.0062(14) 0.0076(15)
O5 0.084(2) 0.0328(15) 0.0516(15) -0.0004(11) -0.0144(14) 0.0074(13)
C1 0.041(2) 0.039(2) 0.0233(16) 0.0075(14) 0.0034(15) 0.0044(17)
C12 0.040(2) 0.037(2) 0.0263(16) 0.0043(14) 0.0019(15) 0.0014(16)
C7 0.035(2) 0.038(2) 0.0360(17) 0.0032(15) 0.0079(15) 0.0025(16)
O3 0.077(2) 0.0480(15) 0.0292(12) 0.0042(11) -0.0084(13) -0.0064(14)
C6 0.045(2) 0.0360(19) 0.0431(19) 0.0134(15) 0.0169(17) 0.0067(17)
C15 0.036(2) 0.043(2) 0.0241(16) 0.0041(14) -0.0013(15) 0.0081(16)
C4 0.039(2) 0.042(2) 0.0281(16) 0.0102(14) 0.0066(15) 0.0083(17)
C5 0.050(2) 0.046(2) 0.0378(18) 0.0193(16) 0.0143(18) 0.0160(18)
C14 0.050(2) 0.046(2) 0.0261(16) 0.0136(15) 0.0048(16) 0.0145(18)
C13 0.048(2) 0.040(2) 0.0339(18) 0.0141(15) 0.0027(17) 0.0040(17)

loop_
_atom_type_symbol
_atom_type_description
_atom_type_scat_dispersion_real
_atom_type_scat_dispersion_imag
_atom_type_scat_source
C C 0.0033 0.0016 'International Tables Vol C Tables 4.2.6.8 and 6.1.1.4'
H H 0.0000 0.0000 'International Tables Vol C Tables 4.2.6.8 and 6.1.1.4'
N N 0.0061 0.0033 'International Tables Vol C Tables 4.2.6.8 and 6.1.1.4'
O O 0.0106 0.0060 'International Tables Vol C Tables 4.2.6.8 and 6.1.1.4'

loop_
_geom_angle_atom_site_label_1
_geom_angle_atom_site_label_2
_geom_angle_atom_site_label_3
_geom_angle
_geom_angle_site_symmetry_1
_geom_angle_site_symmetry_3
_geom_angle_publ_flag
C10 N1 C8 118.0(3) . . ?
N1 C10 C9 123.6(3) . . ?
N1 C10 C11 114.8(3) . . ?
C9 C10 C11 121.6(3) . . ?
C4 C3 C2 125.6(3) . . ?
C4 C3 C8 117.6(3) . . ?
C2 C3 C8 116.7(3) . . ?
O4 N3 O5 120.6(3) . . ?
O4 N3 O3 121.4(3) . . ?
O5 N3 O3 118.0(3) . . ?
N1 C8 C7 116.9(3) . . ?
N1 C8 C3 122.9(3) . . ?
C7 C8 C3 120.2(3) . . ?
C15 N2 C11 123.2(3) . . ?
C2 C9 C10 119.5(3) . . ?
N2 C11 C12 117.6(3) . . ?
N2 C11 C10 116.5(3) . . ?
C12 C11 C10 125.9(3) . . ?
C9 C2 C3 119.3(3) . . ?
C9 C2 C1 118.8(3) . . ?
C3 C2 C1 121.9(3) . . ?
O2 C1 O1 124.5(3) . . ?
O2 C1 C2 123.0(3) . . ?
O1 C1 C2 112.5(3) . . ?
C11 C12 C13 120.5(3) . . ?
C6 C7 C8 120.1(3) . . ?
C7 C6 C5 120.0(3) . . ?
N2 C15 C14 120.3(3) . . ?
C5 C4 C3 120.8(3) . . ?
C4 C5 C6 121.3(3) . . ?
C15 C14 C13 118.9(3) . . ?
C12 C13 C14 119.6(3) . . ?

loop_
_geom_bond_atom_site_label_1
_geom_bond_atom_site_label_2
_geom_bond_distance
_geom_bond_site_symmetry_2
_geom_bond_publ_flag
N1 C10 1.308(4) . ?
N1 C8 1.363(4) . ?
O2 C1 1.202(4) . ?
C10 C9 1.404(4) . ?
C10 C11 1.483(4) . ?
O1 C1 1.314(4) . ?
C3 C4 1.415(4) . ?
C3 C2 1.417(4) . ?
C3 C8 1.420(4) . ?
N3 O4 1.226(3) . ?
N3 O5 1.238(3) . ?
N3 O3 1.249(3) . ?
C8 C7 1.409(4) . ?
N2 C15 1.329(4) . ?
N2 C11 1.351(4) . ?
C9 C2 1.365(4) . ?
C11 C12 1.368(4) . ?
C2 C1 1.498(4) . ?
C12 C13 1.378(4) . ?
C7 C6 1.356(4) . ?
C6 C5 1.404(4) . ?
C15 C14 1.357(4) . ?
C4 C5 1.351(4) . ?
C14 C13 1.379(4) . ?
